data_7116938
loop_
_publ_author_name
'Ting Li'
'Zhen Wang'
'Mingliang Zhang'
'Hui-Jun Zhang'
'Ting-Bin Wen'

_publ_section_title
;
 Rh/Cu-catalyzed multiple C-H, C-C, and C-N bond cleavage: facile
 synthesis of pyrido[2,1-a]indoles from 1-(pyridin-2-yl)-1H-indoles and
 gamma-substituted propargyl alcohols
;
_journal_name_full Chem.Commun.
_journal_page_first 6777
_journal_paper_doi 10.1039/C5cc01412C
_journal_volume 51
_journal_year 2015
_chemical_formula_sum 'C32 H26 N2 O'
_chemical_formula_weight 454.55
_chemical_name_systematic
; 
 ? 
;
_space_group_IT_number 14
_symmetry_cell_setting monoclinic
_symmetry_space_group_name_Hall '-P 2ybc'
_symmetry_space_group_name_H-M 'P 1 21/c 1'
_atom_sites_solution_hydrogens geom
_atom_sites_solution_primary direct
_atom_sites_solution_secondary difmap
_audit_block_doi 10.5517/cc13n9fh
_audit_creation_method SHELXL-97
_audit_update_record
;
2014-11-03 deposited with the CCDC.
2015-03-09 downloaded from the CCDC.
;
_cell_angle_alpha 90.00
_cell_angle_beta 109.121(6)
_cell_angle_gamma 90.00
_cell_formula_units_Z 4
_cell_length_a 9.9489(5)
_cell_length_b 17.1959(6)
_cell_length_c 14.4905(8)
_cell_measurement_temperature 173(2)
_cell_volume 2342.3(2)
_computing_structure_refinement 'SHELXL-97 (Sheldrick, 1997)'
_computing_structure_solution 'SHELXS-97 (Sheldrick, 1990)'
_diffrn_ambient_temperature 173(2)
_diffrn_measured_fraction_theta_full 0.960
_diffrn_measured_fraction_theta_max 0.960
_diffrn_radiation_monochromator graphite
_diffrn_radiation_source 'fine-focus sealed tube'
_diffrn_radiation_type MoK\a
_diffrn_radiation_wavelength 0.71000
_diffrn_reflns_av_R_equivalents 0.0274
_diffrn_reflns_av_sigmaI/netI 0.0337
_diffrn_reflns_limit_h_max 11
_diffrn_reflns_limit_h_min -12
_diffrn_reflns_limit_k_max 21
_diffrn_reflns_limit_k_min -19
_diffrn_reflns_limit_l_max 13
_diffrn_reflns_limit_l_min -17
_diffrn_reflns_number 10431
_diffrn_reflns_theta_full 26.00
_diffrn_reflns_theta_max 26.00
_diffrn_reflns_theta_min 3.80
_exptl_absorpt_coefficient_mu 0.078
_exptl_crystal_colour yellow
_exptl_crystal_density_diffrn 1.289
_exptl_crystal_density_method 'not measured'
_exptl_crystal_description block
_exptl_crystal_F_000 960
_exptl_crystal_size_max 0.15
_exptl_crystal_size_mid 0.14
_exptl_crystal_size_min 0.11
_refine_diff_density_max 0.914
_refine_diff_density_min -0.678
_refine_diff_density_rms 0.078
_refine_ls_extinction_method none
_refine_ls_goodness_of_fit_ref 2.317
_refine_ls_hydrogen_treatment mixed
_refine_ls_matrix_type full
_refine_ls_number_parameters 316
_refine_ls_number_reflns 4431
_refine_ls_number_restraints 0
_refine_ls_restrained_S_all 2.317
_refine_ls_R_factor_all 0.1082
_refine_ls_R_factor_gt 0.0927
_refine_ls_shift/su_max 0.000
_refine_ls_shift/su_mean 0.000
_refine_ls_structure_factor_coef Fsqd
_refine_ls_weighting_details 'calc w=1/[\s^2^(Fo^2^)+(0.1000P)^2^+0.0000P] where P=(Fo^2^+2Fc^2^)/3'
_refine_ls_weighting_scheme calc
_refine_ls_wR_factor_gt 0.3069
_refine_ls_wR_factor_ref 0.3157
_reflns_number_gt 3659
_reflns_number_total 4431
_reflns_threshold_expression >2sigma(I)
_cod_data_source_file c5cc01412c2.cif
_cod_data_source_block tl20140907-2
_cod_original_cell_volume 2342.26(19)
_cod_original_sg_symbol_H-M p_1_21/c_1
_cod_database_code 7116938

loop_
_symmetry_equiv_pos_as_xyz
'x, y, z'
'-x, y+1/2, -z+1/2'
'-x, -y, -z'
'x, -y-1/2, z-1/2'

loop_
_atom_site_label
_atom_site_type_symbol
_atom_site_fract_x
_atom_site_fract_y
_atom_site_fract_z
_atom_site_U_iso_or_equiv
_atom_site_adp_type
_atom_site_occupancy
_atom_site_symmetry_multiplicity
_atom_site_calc_flag
_atom_site_refinement_flags
_atom_site_disorder_assembly
_atom_site_disorder_group
O1 O 0.4790(3) 0.64714(16) 0.2199(2) 0.0471(8) Uani 1 1 d . . .
N1 N 1.0402(3) 0.29890(14) 0.51912(19) 0.0256(7) Uani 1 1 d . . .
C1 C 1.0999(3) 0.35435(17) 0.4715(2) 0.0242(7) Uani 1 1 d . . .
N2 N 0.7917(4) 0.1823(2) 0.6930(3) 0.0481(9) Uani 1 1 d . . .
C2 C 1.2392(3) 0.33513(18) 0.4843(2) 0.0243(7) Uani 1 1 d . . .
C3 C 1.2693(4) 0.26591(18) 0.5419(2) 0.0279(8) Uani 1 1 d . . .
C4 C 1.3919(4) 0.22026(19) 0.5757(3) 0.0311(8) Uani 1 1 d . . .
H4A H 1.4742 0.2343 0.5626 0.037 Uiso 1 1 calc R . .
C5 C 1.3890(4) 0.1533(2) 0.6293(3) 0.0354(9) Uani 1 1 d . . .
H5A H 1.4686 0.1213 0.6503 0.042 Uiso 1 1 calc R . .
C6 C 1.2652(4) 0.1342(2) 0.6518(3) 0.0363(9) Uani 1 1 d . . .
H6A H 1.2660 0.0901 0.6890 0.044 Uiso 1 1 calc R . .
C7 C 1.1442(4) 0.17818(19) 0.6208(3) 0.0305(8) Uani 1 1 d . . .
H7A H 1.0634 0.1647 0.6361 0.037 Uiso 1 1 calc R . .
C8 C 1.1467(3) 0.24416(18) 0.5653(2) 0.0267(8) Uani 1 1 d . . .
C9 C 0.8982(4) 0.30404(18) 0.5093(2) 0.0276(8) Uani 1 1 d . . .
C10 C 0.8161(3) 0.35847(16) 0.4614(2) 0.0173(6) Uani 1 1 d . . .
H10A H 0.7202 0.3585 0.4556 0.021 Uiso 1 1 calc R . .
C11 C 0.8712(3) 0.41739(18) 0.4182(2) 0.0245(7) Uani 1 1 d . . .
C12 C 1.0099(3) 0.41508(18) 0.4222(2) 0.0261(7) Uani 1 1 d . . .
H12A H 1.0455 0.4540 0.3920 0.031 Uiso 1 1 calc R . .
C13 C 1.3428(4) 0.3781(2) 0.4477(3) 0.0341(9) Uani 1 1 d . . .
H13A H 1.2970 0.4228 0.4111 0.051 Uiso 1 1 calc R . .
H13B H 1.3752 0.3445 0.4065 0.051 Uiso 1 1 calc R . .
H13C H 1.4225 0.3946 0.5022 0.051 Uiso 1 1 calc R . .
C21 C 0.7696(4) 0.47773(18) 0.3668(2) 0.0260(7) Uani 1 1 d . . .
C22 C 0.8140(4) 0.54345(18) 0.3268(2) 0.0285(8) Uani 1 1 d . . .
H22A H 0.9100 0.5494 0.3344 0.034 Uiso 1 1 calc R . .
C23 C 0.7185(4) 0.59954(19) 0.2764(3) 0.0320(8) Uani 1 1 d . . .
H23A H 0.7508 0.6415 0.2489 0.038 Uiso 1 1 calc R . .
C24 C 0.5767(4) 0.59403(19) 0.2663(3) 0.0339(8) Uani 1 1 d . . .
C25 C 0.5300(4) 0.5284(2) 0.3064(3) 0.0392(9) Uani 1 1 d . . .
H25A H 0.4343 0.5234 0.3000 0.047 Uiso 1 1 calc R . .
C26 C 0.6251(4) 0.4720(2) 0.3549(3) 0.0332(8) Uani 1 1 d . . .
H26A H 0.5923 0.4291 0.3802 0.040 Uiso 1 1 calc R . .
C31 C 0.8378(3) 0.24027(19) 0.5554(3) 0.0300(8) Uani 1 1 d . . .
C32 C 0.7912(4) 0.1744(2) 0.5022(3) 0.0355(9) Uani 1 1 d . . .
H32A H 0.7926 0.1718 0.4384 0.043 Uiso 1 1 calc R . .
C33 C 0.7409(4) 0.1101(2) 0.5417(3) 0.0380(9) Uani 1 1 d . . .
C34 C 0.7456(4) 0.1162(2) 0.6384(3) 0.0370(9) Uani 1 1 d . . .
H34A H 0.7165 0.0740 0.6672 0.044 Uiso 1 1 calc R . .
C35 C 0.8384(3) 0.2470(2) 0.6529(3) 0.0315(9) Uani 1 1 d . . .
C41 C 0.8882(4) 0.31691(19) 0.7131(3) 0.0329(9) Uani 1 1 d . . .
C42 C 0.9963(4) 0.3128(2) 0.8028(3) 0.0375(9) Uani 1 1 d . . .
H42A H 1.0406 0.2652 0.8235 0.045 Uiso 1 1 calc R . .
C43 C 1.0400(5) 0.3772(2) 0.8622(3) 0.0415(10) Uani 1 1 d . . .
H43A H 1.1125 0.3722 0.9217 0.050 Uiso 1 1 calc R . .
C44 C 0.9767(5) 0.4494(2) 0.8340(3) 0.0440(10) Uani 1 1 d . . .
H44A H 1.0060 0.4930 0.8734 0.053 Uiso 1 1 calc R . .
C45 C 0.8682(4) 0.4540(2) 0.7448(3) 0.0380(9) Uani 1 1 d . . .
H45A H 0.8241 0.5017 0.7248 0.046 Uiso 1 1 calc R . .
C46 C 0.8236(4) 0.3901(2) 0.6848(3) 0.0353(9) Uani 1 1 d . . .
H46A H 0.7506 0.3954 0.6255 0.042 Uiso 1 1 calc R . .
C51 C 0.5240(5) 0.7120(2) 0.1763(3) 0.0490(10) Uani 1 1 d . . .
H51A H 0.4440 0.7451 0.1459 0.074 Uiso 1 1 calc R . .
H51D H 0.5635 0.6940 0.1279 0.074 Uiso 1 1 calc R . .
H51B H 0.5949 0.7407 0.2256 0.074 Uiso 1 1 calc R . .
C61 C 0.6879(5) 0.0386(2) 0.4817(4) 0.0527(11) Uani 1 1 d . . .
H61A H 0.6589 0.0008 0.5202 0.079 Uiso 1 1 calc R . .
H61B H 0.7625 0.0173 0.4610 0.079 Uiso 1 1 calc R . .
H61C H 0.6082 0.0519 0.4255 0.079 Uiso 1 1 calc R . .

loop_
_atom_site_aniso_label
_atom_site_aniso_U_11
_atom_site_aniso_U_22
_atom_site_aniso_U_33
_atom_site_aniso_U_23
_atom_site_aniso_U_13
_atom_site_aniso_U_12
O1 0.0356(15) 0.0436(16) 0.0587(18) 0.0084(14) 0.0107(14) -0.0020(12)
N1 0.0264(15) 0.0261(14) 0.0276(15) -0.0003(11) 0.0134(13) -0.0015(11)
C1 0.0298(18) 0.0221(15) 0.0229(16) -0.0008(13) 0.0116(15) -0.0053(13)
N2 0.0382(19) 0.050(2) 0.061(2) 0.0141(17) 0.0227(18) 0.0092(16)
C2 0.0209(16) 0.0285(16) 0.0242(16) 0.0020(13) 0.0082(14) -0.0033(13)
C3 0.0293(18) 0.0292(16) 0.0259(17) -0.0020(14) 0.0103(15) -0.0024(14)
C4 0.0255(18) 0.0335(18) 0.038(2) 0.0030(15) 0.0161(16) 0.0012(14)
C5 0.0312(19) 0.0366(19) 0.042(2) 0.0091(16) 0.0170(18) 0.0054(15)
C6 0.038(2) 0.0316(18) 0.045(2) 0.0087(16) 0.0211(19) 0.0034(16)
C7 0.0272(18) 0.0316(18) 0.0363(19) 0.0038(15) 0.0155(16) -0.0018(14)
C8 0.0271(17) 0.0266(16) 0.0291(18) 0.0002(13) 0.0129(15) 0.0014(13)
C9 0.0319(18) 0.0272(16) 0.0289(17) 0.0002(14) 0.0170(15) -0.0038(14)
C10 0.0151(14) 0.0208(14) 0.0197(14) 0.0022(12) 0.0107(13) -0.0016(11)
C11 0.0291(18) 0.0261(16) 0.0204(16) -0.0023(13) 0.0110(15) -0.0042(13)
C12 0.0278(18) 0.0278(16) 0.0237(16) -0.0005(13) 0.0098(15) -0.0036(13)
C13 0.0282(19) 0.0340(18) 0.043(2) 0.0066(15) 0.0152(18) -0.0022(14)
C21 0.0282(17) 0.0272(16) 0.0234(16) -0.0038(13) 0.0094(15) -0.0002(13)
C22 0.0267(17) 0.0302(17) 0.0298(18) -0.0001(14) 0.0107(16) -0.0013(14)
C23 0.039(2) 0.0258(16) 0.0315(19) -0.0003(14) 0.0124(17) 0.0003(15)
C24 0.035(2) 0.0244(17) 0.038(2) -0.0009(15) 0.0055(17) 0.0015(15)
C25 0.0251(18) 0.0365(19) 0.055(2) 0.0008(17) 0.0116(18) -0.0014(15)
C26 0.0321(19) 0.0289(17) 0.039(2) 0.0029(15) 0.0127(17) -0.0068(15)
C31 0.0226(17) 0.0327(17) 0.038(2) 0.0091(15) 0.0151(16) 0.0004(14)
C32 0.0338(19) 0.041(2) 0.037(2) 0.0085(16) 0.0185(17) -0.0002(16)
C33 0.032(2) 0.0342(19) 0.050(2) 0.0072(17) 0.0156(19) 0.0006(15)
C34 0.0276(19) 0.041(2) 0.049(2) 0.0150(17) 0.0218(19) 0.0036(15)
C35 0.0222(17) 0.042(2) 0.0352(19) 0.0152(16) 0.0168(16) 0.0094(14)
C41 0.0333(19) 0.0347(18) 0.041(2) 0.0091(15) 0.0257(18) 0.0087(15)
C42 0.036(2) 0.040(2) 0.040(2) 0.0173(17) 0.0170(18) 0.0111(16)
C43 0.048(2) 0.046(2) 0.036(2) 0.0090(18) 0.021(2) 0.0085(18)
C44 0.047(2) 0.050(2) 0.043(2) 0.0043(18) 0.026(2) 0.0014(19)
C45 0.038(2) 0.0337(19) 0.052(2) 0.0036(17) 0.028(2) 0.0087(16)
C46 0.0306(19) 0.047(2) 0.035(2) 0.0131(16) 0.0194(17) 0.0112(16)
C51 0.046(2) 0.042(2) 0.051(3) 0.0091(19) 0.007(2) -0.0004(18)
C61 0.053(3) 0.047(2) 0.063(3) 0.005(2) 0.025(2) -0.011(2)

loop_
_atom_type_symbol
_atom_type_description
_atom_type_scat_dispersion_real
_atom_type_scat_dispersion_imag
_atom_type_scat_source
C C 0.0033 0.0016 'International Tables Vol C Tables 4.2.6.8 and 6.1.1.4'
H H 0.0000 0.0000 'International Tables Vol C Tables 4.2.6.8 and 6.1.1.4'
N N 0.0061 0.0033 'International Tables Vol C Tables 4.2.6.8 and 6.1.1.4'
O O 0.0106 0.0060 'International Tables Vol C Tables 4.2.6.8 and 6.1.1.4'

loop_
_geom_angle_atom_site_label_1
_geom_angle_atom_site_label_2
_geom_angle_atom_site_label_3
_geom_angle
_geom_angle_site_symmetry_1
_geom_angle_site_symmetry_3
C24 O1 C51 118.3(3) . .
C9 N1 C8 132.7(3) . .
C9 N1 C1 119.1(3) . .
C8 N1 C1 108.1(2) . .
C2 C1 C12 133.7(3) . .
C2 C1 N1 109.7(3) . .
C12 C1 N1 116.7(3) . .
C34 N2 C35 120.7(3) . .
C1 C2 C3 106.7(3) . .
C1 C2 C13 127.8(3) . .
C3 C2 C13 125.5(3) . .
C4 C3 C8 119.2(3) . .
C4 C3 C2 131.7(3) . .
C8 C3 C2 109.1(3) . .
C5 C4 C3 118.9(3) . .
C4 C5 C6 120.0(3) . .
C7 C6 C5 122.5(3) . .
C6 C7 C8 117.3(3) . .
C7 C8 N1 131.5(3) . .
C7 C8 C3 122.1(3) . .
N1 C8 C3 106.3(3) . .
C10 C9 N1 123.5(3) . .
C10 C9 C31 119.6(3) . .
N1 C9 C31 116.9(3) . .
C9 C10 C11 119.9(3) . .
C12 C11 C10 120.1(3) . .
C12 C11 C21 124.1(3) . .
C10 C11 C21 115.8(3) . .
C11 C12 C1 120.6(3) . .
C26 C21 C22 117.1(3) . .
C26 C21 C11 121.5(3) . .
C22 C21 C11 121.3(3) . .
C23 C22 C21 121.7(3) . .
C24 C23 C22 120.8(3) . .
O1 C24 C23 123.8(3) . .
O1 C24 C25 117.8(3) . .
C23 C24 C25 118.4(3) . .
C26 C25 C24 120.5(3) . .
C25 C26 C21 121.5(3) . .
C32 C31 C35 121.4(3) . .
C32 C31 C9 117.7(3) . .
C35 C31 C9 120.7(3) . .
C31 C32 C33 121.5(3) . .
C34 C33 C32 116.7(3) . .
C34 C33 C61 122.5(3) . .
C32 C33 C61 120.8(3) . .
N2 C34 C33 122.6(3) . .
N2 C35 C31 117.1(3) . .
N2 C35 C41 119.7(3) . .
C31 C35 C41 123.2(3) . .
C42 C41 C46 117.2(3) . .
C42 C41 C35 121.2(3) . .
C46 C41 C35 121.5(3) . .
C43 C42 C41 122.0(3) . .
C42 C43 C44 120.9(4) . .
C45 C44 C43 117.5(4) . .
C46 C45 C44 122.2(3) . .
C45 C46 C41 120.3(4) . .

loop_
_geom_bond_atom_site_label_1
_geom_bond_atom_site_label_2
_geom_bond_distance
_geom_bond_site_symmetry_2
O1 C24 1.342(4) .
O1 C51 1.425(4) .
N1 C9 1.376(4) .
N1 C8 1.411(4) .
N1 C1 1.416(4) .
C1 C2 1.377(4) .
C1 C12 1.408(5) .
N2 C34 1.375(5) .
N2 C35 1.402(4) .
C2 C3 1.428(4) .
C2 C13 1.499(4) .
C3 C4 1.398(5) .
C3 C8 1.419(4) .
C4 C5 1.395(5) .
C5 C6 1.412(5) .
C6 C7 1.367(5) .
C7 C8 1.396(4) .
C9 C10 1.286(4) .
C9 C31 1.507(4) .
C10 C11 1.394(4) .
C11 C12 1.363(4) .
C11 C21 1.469(5) .
C21 C26 1.394(5) .
C21 C22 1.405(4) .
C22 C23 1.383(5) .
C23 C24 1.374(5) .
C24 C25 1.416(5) .
C25 C26 1.376(5) .
C31 C32 1.363(5) .
C31 C35 1.417(5) .
C32 C33 1.411(5) .
C33 C34 1.389(5) .
C33 C61 1.498(6) .
C35 C41 1.473(5) .
C41 C42 1.391(5) .
C41 C46 1.412(5) .
C42 C43 1.382(6) .
C43 C44 1.393(5) .
C44 C45 1.388(6) .
C45 C46 1.381(5) .
